data_9002424
loop_
_publ_author_name
'Brigatti, M. F.'
'Lugli, C.'
'Poppi, L.'
'Foord, E. E.'
'Kile, D. E.'

_publ_section_title
;
 Crystal chemical variations in Li- and Fe-rich micas from
 Pikes Peak batholith (central Colorado)
 Sample: 103
;
_journal_name_full 'American Mineralogist'
_journal_page_first 1275
_journal_page_last 1286
_journal_volume 85
_journal_year 2000
_chemical_formula_sum
;Al1.678 F1.294 Fe1.314 H0.154 K0.985 Li0.621 Mg0.022 Mn0.051 Na0.036 O10.706
 Rb0.002 Si3.224
;
_chemical_name_mineral Siderophyllite
_space_group_IT_number 5
_symmetry_space_group_name_Hall 'C 2y'
_symmetry_space_group_name_H-M 'C 1 2 1'
_cell_angle_alpha 90
_cell_angle_beta 100.74
_cell_angle_gamma 90
_cell_formula_units_Z 2
_cell_length_a 5.300
_cell_length_b 9.144
_cell_length_c 10.089
_cell_volume 480.380
_database_code_amcsd 0002509
_exptl_crystal_density_diffrn 3.128
_cod_original_formula_sum
;Si3.224 Al1.678 Li.621 Fe1.314 Mn.051 Mg.022 Na.036 Rb.002 K.985 O10.706
 F1.294 H.154
;
_cod_database_code 9002424

loop_
_space_group_symop_operation_xyz
x,y,z
1/2+x,1/2+y,z
-x,y,-z
1/2-x,1/2+y,-z

loop_
_atom_site_aniso_label
_atom_site_aniso_U_11
_atom_site_aniso_U_22
_atom_site_aniso_U_33
_atom_site_aniso_U_12
_atom_site_aniso_U_13
_atom_site_aniso_U_23
SiT1 0.00785 0.01127 0.01279 0.00038 0.00253 0.00038
AlT1 0.00785 0.01127 0.01279 0.00038 0.00253 0.00038
SiT11 0.00823 0.00962 0.01355 -0.00013 0.00253 0.00025
AlT11 0.00823 0.00962 0.01355 -0.00013 0.00253 0.00025
LiM1 0.00937 0.01026 0.01355 0.00000 0.00393 0.00000
AlM1 0.00937 0.01026 0.01355 0.00000 0.00393 0.00000
FeM1 0.00937 0.01026 0.01355 0.00000 0.00393 0.00000
MnM1 0.00937 0.01026 0.01355 0.00000 0.00393 0.00000
AlM2 0.00329 0.00798 0.00722 0.00000 0.00076 0.00000
FeM2 0.00329 0.00798 0.00722 0.00000 0.00076 0.00000
LiM3 0.01191 0.01710 0.01836 0.00000 0.00177 0.00000
MgM3 0.01191 0.01710 0.01836 0.00000 0.00177 0.00000
FeM3 0.01191 0.01710 0.01836 0.00000 0.00177 0.00000
NaA 0.02470 0.02470 0.03052 0.00000 0.00469 0.00000
RbA 0.02470 0.02470 0.03052 0.00000 0.00469 0.00000
KA 0.02470 0.02470 0.03052 0.00000 0.00469 0.00000
O1 0.02660 0.01697 0.02115 0.00253 0.00038 -0.00253
O2 0.02153 0.03420 0.01647 -0.00633 0.00380 -0.00127
O22 0.01266 0.02153 0.01773 0.00722 0.00304 0.00177
O3 0.01013 0.01773 0.01013 0.00051 0.00165 -0.00013
O33 0.00887 0.01267 0.01266 -0.00063 0.00165 0.00038
F4 0.01241 0.01393 0.01279 0.00114 0.00253 0.00051
O4 0.01241 0.01393 0.01279 0.00114 0.00253 0.00051
O-H4 0.01241 0.01393 0.01279 0.00114 0.00253 0.00051

loop_
_atom_site_label
_atom_site_fract_x
_atom_site_fract_y
_atom_site_fract_z
_atom_site_occupancy
_atom_site_type_symbol
_atom_site_attached_hydrogens
SiT1 0.07490 0.16840 0.22720 0.80600 Si 0
AlT1 0.07490 0.16840 0.22720 0.19400 Al 0
SiT11 0.58320 0.33250 0.22720 0.80600 Si 0
AlT11 0.58320 0.33250 0.22720 0.19400 Al 0
LiM1 0.00000 0.99330 0.50000 0.30800 Li 0
AlM1 0.00000 0.99330 0.50000 0.02500 Al 0
FeM1 0.00000 0.99330 0.50000 0.53700 Fe 0
MnM1 0.00000 0.99330 0.50000 0.05100 Mn 0
AlM2 0.00000 0.32470 0.50000 0.87700 Al 0
FeM2 0.00000 0.32470 0.50000 0.12500 Fe 0
LiM3 0.50000 0.16250 0.50000 0.31300 Li 0
MgM3 0.50000 0.16250 0.50000 0.02200 Mg 0
FeM3 0.50000 0.16250 0.50000 0.65200 Fe 0
NaA 0.00000 0.50145 0.00000 0.03600 Na 0
RbA 0.00000 0.50145 0.00000 0.00200 Rb 0
KA 0.00000 0.50145 0.00000 0.98500 K 0
O1 0.04060 0.00010 0.17050 1.00000 O 0
O2 0.31990 0.24050 0.17150 1.00000 O 0
O22 0.81250 0.25750 0.15890 1.00000 O 0
O3 0.11670 0.17360 0.39180 1.00000 O 0
O33 0.65800 0.32770 0.39180 1.00000 O 0
F4 0.11120 0.47530 0.39750 0.64700 F 0
O4 0.11120 0.47530 0.39750 0.27600 O 0
O-H4 0.11120 0.47530 0.39750 0.07700 O 1

loop_
_cod_changelog_entry_id
_cod_changelog_entry_author
_cod_changelog_entry_date
_cod_changelog_entry_text
1
;cod-tools version 3.8.0
Id: cif_guess_AMCSD_atom_types 9581 2023-05-17 12:35:41Z saulius
;
2023-05-18T11:37:18+03:00
;Derived atom types and hydrogen counts
from atom names that follow the AMCSD naming convention
(Wat == water, O-H == hydroxyl).
;
2
;cod-tools version 3.10.1
Id: cif_fix_AMCSD_aniso_labels 10200 2024-08-01 14:09:44Z saulius
;
2024-08-02T12:20:21+03:00
;Changed the following '_atom_site_aniso_label' values:
'OH4' -> 'O-H4'
;

loop_
_cod_related_entry_id
_cod_related_entry_database
_cod_related_entry_code
1 AMCSD 0002509
